data_1512852
loop_
_publ_author_name
'Milica Milenkovic'
'Alessia Bacchi'
'Giulia Cantoni'
'Sinisa Radulovic'
'Nevenka Gligorijevic'
'Sandra Arandelovic'
'Dusan Sladic'
'Miroslava Vujcic'
'Dragana Mitic'
'Katarina Andelkovic'

_publ_section_title
;
 Synthesis, characterisation and biological activity of Co(III) complex
 with the condensation product of 2-(diphenylphosphino)benzaldehyde and
 ethyl carbazate
;
_journal_name_full
;
Inorganica Chimica Acta
;
_journal_page_first 33
_journal_page_last 43
_journal_paper_doi 10.1016/j.ica.2012.09.043
_journal_volume 395
_journal_year 2013
_chemical_formula_sum 'C44 H40 B Co F4 N4 O4 P2'
_chemical_formula_weight 896.48
_space_group_IT_number 14
_symmetry_cell_setting monoclinic
_symmetry_space_group_name_Hall '-P 2yn'
_symmetry_space_group_name_H-M 'P 1 21/n 1'
_atom_sites_solution_hydrogens geom
_atom_sites_solution_primary direct
_atom_sites_solution_secondary difmap
_cell_angle_alpha 90.00
_cell_angle_beta 93.012(1)
_cell_angle_gamma 90.00
_cell_formula_units_Z 4
_cell_length_a 15.677(1)
_cell_length_b 13.403(1)
_cell_length_c 19.949(2)
_cell_measurement_reflns_used 4410
_cell_measurement_temperature 293(2)
_cell_measurement_theta_max 28
_cell_measurement_theta_min 5
_cell_volume 4185.9(6)
_computing_structure_refinement 'SHELXL-97 (Sheldrick, 1997)'
_computing_structure_solution 'SIR2004 (Altomare et al.,2004)'
_diffrn_ambient_temperature 293(2)
_diffrn_detector_area_resol_mean 8.2
_diffrn_measured_fraction_theta_full 0.951
_diffrn_measured_fraction_theta_max 0.951
_diffrn_measurement_device_type diffractometer
_diffrn_measurement_method '\w scan'
_diffrn_radiation_monochromator graphite
_diffrn_radiation_source 'fine-focus sealed tube'
_diffrn_radiation_type MoK\a
_diffrn_radiation_wavelength 0.71073
_diffrn_reflns_av_R_equivalents 0.0284
_diffrn_reflns_av_sigmaI/netI 0.0235
_diffrn_reflns_limit_h_max 23
_diffrn_reflns_limit_h_min -23
_diffrn_reflns_limit_k_max 19
_diffrn_reflns_limit_k_min -19
_diffrn_reflns_limit_l_max 29
_diffrn_reflns_limit_l_min -29
_diffrn_reflns_number 68322
_diffrn_reflns_theta_full 31.99
_diffrn_reflns_theta_max 31.99
_diffrn_reflns_theta_min 1.61
_exptl_absorpt_coefficient_mu 0.553
_exptl_absorpt_correction_T_max 1
_exptl_absorpt_correction_T_min 0.8
_exptl_absorpt_correction_type multi-scan
_exptl_absorpt_process_details 'SADABS procedure'
_exptl_crystal_colour 'dark orange'
_exptl_crystal_density_diffrn 1.423
_exptl_crystal_density_method 'not measured'
_exptl_crystal_description 'irregular prism'
_exptl_crystal_F_000 1848
_exptl_crystal_size_max 0.08
_exptl_crystal_size_mid 0.06
_exptl_crystal_size_min 0.03
_refine_diff_density_max 0.568
_refine_diff_density_min -0.451
_refine_diff_density_rms 0.055
_refine_ls_extinction_method none
_refine_ls_goodness_of_fit_ref 1.029
_refine_ls_hydrogen_treatment constr
_refine_ls_matrix_type full
_refine_ls_number_parameters 569
_refine_ls_number_reflns 13805
_refine_ls_number_restraints 0
_refine_ls_restrained_S_all 1.029
_refine_ls_R_factor_all 0.0535
_refine_ls_R_factor_gt 0.0386
_refine_ls_shift/su_max 0.003
_refine_ls_shift/su_mean 0.000
_refine_ls_structure_factor_coef Fsqd
_refine_ls_weighting_details 'calc w=1/[\s^2^(Fo^2^)+(0.0611P)^2^+0.9734P] where P=(Fo^2^+2Fc^2^)/3'
_refine_ls_weighting_scheme calc
_refine_ls_wR_factor_gt 0.1053
_refine_ls_wR_factor_ref 0.1150
_reflns_number_gt 10766
_reflns_number_total 13805
_reflns_threshold_expression >2sigma(I)
_cod_data_source_file ICA-2013-395-33-43-2.cif
_cod_data_source_block 2
_cod_original_sg_symbol_H-M P21/n
_cod_database_code 1512852

loop_
_symmetry_equiv_pos_as_xyz
'x, y, z'
'-x+1/2, y+1/2, -z+1/2'
'-x, -y, -z'
'x-1/2, -y-1/2, z-1/2'

loop_
_atom_site_label
_atom_site_type_symbol
_atom_site_fract_x
_atom_site_fract_y
_atom_site_fract_z
_atom_site_U_iso_or_equiv
_atom_site_adp_type
_atom_site_occupancy
_atom_site_symmetry_multiplicity
_atom_site_calc_flag
_atom_site_refinement_flags
_atom_site_disorder_assembly
_atom_site_disorder_group
Co1 Co 0.644721(11) 0.195407(13) 0.993653(9) 0.02912(6) Uani 1 1 d . . .
P1 P 0.74654(2) 0.07696(3) 0.990862(18) 0.03391(8) Uani 1 1 d . . .
P2 P 0.69604(2) 0.28308(3) 1.082497(17) 0.03027(8) Uani 1 1 d . . .
O1 O 0.55055(6) 0.28796(7) 0.98816(5) 0.0362(2) Uani 1 1 d . . .
O2 O 0.42784(7) 0.31955(9) 1.03181(7) 0.0490(3) Uani 1 1 d . . .
O3 O 0.59106(6) 0.13305(8) 0.91518(5) 0.0385(2) Uani 1 1 d . . .
O4 O 0.57622(9) 0.14899(11) 0.80585(6) 0.0563(3) Uani 1 1 d . . .
N1 N 0.56937(7) 0.12033(9) 1.04683(6) 0.0336(2) Uani 1 1 d . . .
N2 N 0.49429(8) 0.17219(10) 1.05925(7) 0.0419(3) Uani 1 1 d . . .
N3 N 0.69964(8) 0.27450(9) 0.92857(6) 0.0340(2) Uani 1 1 d . . .
N4 N 0.66861(9) 0.25450(11) 0.86289(6) 0.0428(3) Uani 1 1 d . . .
C1 C 0.63948(10) -0.04247(11) 1.06904(8) 0.0397(3) Uani 1 1 d . . .
C2 C 0.71573(10) -0.03389(11) 1.03579(8) 0.0412(3) Uani 1 1 d . . .
C3 C 0.77170(14) -0.11531(15) 1.03622(11) 0.0609(5) Uani 1 1 d . . .
H3 H 0.8213 -0.1108 1.0128 0.073 Uiso 1 1 calc R . .
C4 C 0.75532(17) -0.20184(16) 1.07046(14) 0.0751(7) Uani 1 1 d . . .
H4A H 0.7940 -0.2545 1.0710 0.090 Uiso 1 1 calc R . .
C5 C 0.68055(16) -0.20960(15) 1.10406(13) 0.0710(6) Uani 1 1 d . . .
H5 H 0.6689 -0.2677 1.1274 0.085 Uiso 1 1 calc R . .
C6 C 0.62372(13) -0.13205(14) 1.10303(10) 0.0555(4) Uani 1 1 d . . .
H6 H 0.5734 -0.1387 1.1253 0.067 Uiso 1 1 calc R . .
C7 C 0.57174(9) 0.03068(11) 1.07085(8) 0.0396(3) Uani 1 1 d . . .
H7 H 0.5233 0.0105 1.0922 0.047 Uiso 1 1 calc R . .
C8 C 0.49324(9) 0.25679(11) 1.02635(8) 0.0380(3) Uani 1 1 d . . .
C9 C 0.36647(12) 0.29514(15) 1.08140(13) 0.0640(6) Uani 1 1 d . . .
H9A H 0.3952 0.2860 1.1252 0.077 Uiso 1 1 calc R . .
H9B H 0.3362 0.2342 1.0691 0.077 Uiso 1 1 calc R . .
C10 C 0.30561(16) 0.3812(2) 1.08257(18) 0.0966(10) Uani 1 1 d . . .
H10A H 0.2632 0.3681 1.1145 0.145 Uiso 1 1 calc R . .
H10B H 0.2783 0.3899 1.0388 0.145 Uiso 1 1 calc R . .
H10C H 0.3364 0.4408 1.0953 0.145 Uiso 1 1 calc R . .
C11 C 0.85542(10) 0.10367(13) 1.02351(9) 0.0442(3) Uani 1 1 d . . .
C12 C 0.89224(12) 0.05194(19) 1.07848(10) 0.0624(5) Uani 1 1 d . . .
H12 H 0.8599 0.0056 1.1008 0.075 Uiso 1 1 calc R . .
C13 C 0.97650(14) 0.0687(2) 1.10018(12) 0.0794(7) Uani 1 1 d . . .
H13 H 1.0007 0.0324 1.1360 0.095 Uiso 1 1 calc R . .
C14 C 1.02382(13) 0.1384(2) 1.06910(14) 0.0813(8) Uani 1 1 d . . .
H14 H 1.0803 0.1494 1.0840 0.098 Uiso 1 1 calc R . .
C15 C 0.98880(14) 0.19291(18) 1.01569(14) 0.0701(6) Uani 1 1 d . . .
H15 H 1.0213 0.2409 0.9951 0.084 Uiso 1 1 calc R . .
C16 C 0.90412(11) 0.17550(14) 0.99279(11) 0.0530(4) Uani 1 1 d . . .
H16 H 0.8803 0.2121 0.9569 0.064 Uiso 1 1 calc R . .
C17 C 0.75537(10) 0.02846(11) 0.90575(8) 0.0386(3) Uani 1 1 d . . .
C18 C 0.81645(12) 0.06013(17) 0.86287(9) 0.0569(5) Uani 1 1 d . . .
H18 H 0.8564 0.1080 0.8770 0.068 Uiso 1 1 calc R . .
C19 C 0.81790(15) 0.0202(2) 0.79880(11) 0.0779(7) Uani 1 1 d . . .
H19 H 0.8586 0.0423 0.7699 0.093 Uiso 1 1 calc R . .
C20 C 0.76021(17) -0.0514(2) 0.77756(11) 0.0764(7) Uani 1 1 d . . .
H20 H 0.7636 -0.0799 0.7353 0.092 Uiso 1 1 calc R . .
C21 C 0.69749(17) -0.08081(16) 0.81866(11) 0.0681(6) Uani 1 1 d . . .
H21 H 0.6569 -0.1274 0.8035 0.082 Uiso 1 1 calc R . .
C22 C 0.69446(12) -0.04132(13) 0.88266(9) 0.0509(4) Uani 1 1 d . . .
H22 H 0.6517 -0.0613 0.9104 0.061 Uiso 1 1 calc R . .
C23 C 0.79750(9) 0.38831(11) 0.99267(7) 0.0350(3) Uani 1 1 d . . .
C24 C 0.77867(9) 0.36941(11) 1.05942(7) 0.0351(3) Uani 1 1 d . . .
C25 C 0.81824(11) 0.42638(13) 1.11077(9) 0.0470(4) Uani 1 1 d . . .
H25 H 0.8039 0.4156 1.1548 0.056 Uiso 1 1 calc R . .
C26 C 0.87837(12) 0.49873(15) 1.09763(10) 0.0548(4) Uani 1 1 d . . .
H26 H 0.9045 0.5356 1.1324 0.066 Uiso 1 1 calc R . .
C27 C 0.89879(11) 0.51513(14) 1.03201(10) 0.0519(4) Uani 1 1 d . . .
H27 H 0.9395 0.5628 1.0226 0.062 Uiso 1 1 calc R . .
C28 C 0.85935(10) 0.46149(12) 0.98052(9) 0.0442(3) Uani 1 1 d . . .
H28 H 0.8738 0.4738 0.9367 0.053 Uiso 1 1 calc R . .
C29 C 0.75621(9) 0.34429(11) 0.93269(7) 0.0379(3) Uani 1 1 d . . .
H29 H 0.7728 0.3699 0.8920 0.045 Uiso 1 1 calc R . .
C30 C 0.61382(10) 0.18066(12) 0.86370(8) 0.0408(3) Uani 1 1 d . . .
C31 C 0.60675(18) 0.1886(2) 0.74416(10) 0.0747(7) Uani 1 1 d . . .
H31A H 0.6683 0.1819 0.7437 0.090 Uiso 1 1 calc R . .
H31B H 0.5921 0.2587 0.7396 0.090 Uiso 1 1 calc R . .
C32 C 0.5646(2) 0.1299(3) 0.68826(12) 0.1057(10) Uani 1 1 d . . .
H32A H 0.5826 0.1547 0.6461 0.159 Uiso 1 1 calc R . .
H32B H 0.5037 0.1364 0.6897 0.159 Uiso 1 1 calc R . .
H32C H 0.5802 0.0610 0.6930 0.159 Uiso 1 1 calc R . .
C33 C 0.61935(9) 0.37022(11) 1.11648(7) 0.0347(3) Uani 1 1 d . . .
C34 C 0.58396(11) 0.35816(13) 1.17858(9) 0.0470(4) Uani 1 1 d . . .
H34 H 0.5992 0.3036 1.2054 0.056 Uiso 1 1 calc R . .
C35 C 0.52575(13) 0.42793(15) 1.20040(10) 0.0592(5) Uani 1 1 d . . .
H35 H 0.5021 0.4195 1.2418 0.071 Uiso 1 1 calc R . .
C36 C 0.50299(12) 0.50890(15) 1.16154(11) 0.0570(5) Uani 1 1 d . . .
H36 H 0.4636 0.5547 1.1764 0.068 Uiso 1 1 calc R . .
C37 C 0.53837(12) 0.52248(13) 1.10047(10) 0.0517(4) Uani 1 1 d . . .
H37 H 0.5232 0.5777 1.0743 0.062 Uiso 1 1 calc R . .
C38 C 0.59647(10) 0.45410(12) 1.07810(8) 0.0421(3) Uani 1 1 d . . .
H38 H 0.6206 0.4641 1.0370 0.051 Uiso 1 1 calc R . .
C39 C 0.73811(10) 0.20957(11) 1.15322(7) 0.0373(3) Uani 1 1 d . . .
C40 C 0.68150(11) 0.14820(12) 1.18597(8) 0.0452(3) Uani 1 1 d . . .
H40 H 0.6240 0.1468 1.1718 0.054 Uiso 1 1 calc R . .
C41 C 0.71069(14) 0.08937(15) 1.23948(9) 0.0575(5) Uani 1 1 d . . .
H41 H 0.6728 0.0481 1.2607 0.069 Uiso 1 1 calc R . .
C42 C 0.79552(15) 0.09167(17) 1.26138(10) 0.0646(5) Uani 1 1 d . . .
H42 H 0.8148 0.0526 1.2976 0.077 Uiso 1 1 calc R . .
C43 C 0.85173(13) 0.15206(19) 1.22934(10) 0.0644(5) Uani 1 1 d . . .
H43 H 0.9090 0.1536 1.2442 0.077 Uiso 1 1 calc R . .
C44 C 0.82385(11) 0.21041(15) 1.17539(9) 0.0500(4) Uani 1 1 d . . .
H44 H 0.8625 0.2503 1.1538 0.060 Uiso 1 1 calc R . .
B1 B 0.4750(2) 0.2035(3) 0.32032(18) 0.0831(9) Uani 1 1 d . . .
F4 F 0.51382(17) 0.1506(2) 0.27533(13) 0.1622(10) Uani 1 1 d . A .
F1 F 0.5366(5) 0.2613(8) 0.3415(3) 0.261(5) Uani 0.705(7) 1 d P A 1
F2 F 0.4142(3) 0.2513(3) 0.2845(2) 0.141(2) Uani 0.705(7) 1 d P A 1
F3 F 0.4455(5) 0.1432(5) 0.3643(4) 0.216(5) Uani 0.705(7) 1 d P A 1
F12 F 0.4736(11) 0.3063(6) 0.3288(7) 0.165(8) Uani 0.295(7) 1 d P A 2
F11 F 0.5076(15) 0.1888(12) 0.3828(5) 0.204(9) Uani 0.295(7) 1 d P A 2
F31 F 0.4028(11) 0.1824(13) 0.3407(11) 0.225(10) Uani 0.295(7) 1 d P A 2

loop_
_atom_site_aniso_label
_atom_site_aniso_U_11
_atom_site_aniso_U_22
_atom_site_aniso_U_33
_atom_site_aniso_U_23
_atom_site_aniso_U_13
_atom_site_aniso_U_12
Co1 0.02718(9) 0.03102(9) 0.02940(9) 0.00272(6) 0.00375(6) 0.00011(6)
P1 0.03187(17) 0.03470(18) 0.03557(18) 0.00068(13) 0.00569(13) 0.00344(13)
P2 0.03008(16) 0.03274(17) 0.02835(16) 0.00241(12) 0.00504(12) 0.00016(12)
O1 0.0320(5) 0.0374(5) 0.0394(5) 0.0058(4) 0.0032(4) 0.0036(4)
O2 0.0331(5) 0.0433(6) 0.0716(8) 0.0052(5) 0.0125(5) 0.0075(4)
O3 0.0362(5) 0.0427(5) 0.0365(5) -0.0009(4) 0.0008(4) -0.0039(4)
O4 0.0618(8) 0.0699(8) 0.0360(6) -0.0046(6) -0.0078(5) -0.0095(6)
N1 0.0286(5) 0.0347(6) 0.0377(6) 0.0024(5) 0.0045(4) -0.0014(4)
N2 0.0302(6) 0.0403(6) 0.0561(8) 0.0042(6) 0.0119(5) 0.0018(5)
N3 0.0353(6) 0.0381(6) 0.0290(5) 0.0027(4) 0.0042(4) 0.0011(5)
N4 0.0484(7) 0.0511(8) 0.0287(6) 0.0033(5) -0.0001(5) -0.0047(6)
C1 0.0411(7) 0.0359(7) 0.0419(8) 0.0070(6) 0.0008(6) -0.0013(6)
C2 0.0465(8) 0.0360(7) 0.0415(8) 0.0059(6) 0.0059(6) 0.0065(6)
C3 0.0650(12) 0.0502(10) 0.0689(12) 0.0130(9) 0.0178(9) 0.0212(9)
C4 0.0834(16) 0.0497(11) 0.0936(17) 0.0230(11) 0.0163(13) 0.0260(10)
C5 0.0796(15) 0.0472(10) 0.0863(16) 0.0306(10) 0.0070(12) 0.0082(10)
C6 0.0555(10) 0.0472(9) 0.0640(11) 0.0194(8) 0.0052(8) -0.0012(8)
C7 0.0343(7) 0.0380(7) 0.0469(8) 0.0070(6) 0.0066(6) -0.0044(6)
C8 0.0293(6) 0.0387(7) 0.0461(8) -0.0006(6) 0.0035(5) 0.0021(5)
C9 0.0424(9) 0.0559(11) 0.0963(16) 0.0059(10) 0.0290(10) 0.0057(8)
C10 0.0577(13) 0.0804(17) 0.156(3) 0.0041(17) 0.0449(16) 0.0221(12)
C11 0.0325(7) 0.0525(9) 0.0476(8) -0.0099(7) 0.0023(6) 0.0089(6)
C12 0.0452(9) 0.0880(15) 0.0534(10) 0.0012(10) -0.0012(8) 0.0135(10)
C13 0.0465(11) 0.126(2) 0.0649(13) -0.0065(14) -0.0079(10) 0.0215(13)
C14 0.0373(10) 0.118(2) 0.0878(17) -0.0322(16) -0.0084(10) 0.0126(12)
C15 0.0446(10) 0.0703(13) 0.0958(18) -0.0204(12) 0.0064(10) -0.0060(9)
C16 0.0395(8) 0.0490(9) 0.0705(12) -0.0106(8) 0.0018(8) 0.0009(7)
C17 0.0377(7) 0.0403(7) 0.0385(7) -0.0026(6) 0.0076(6) 0.0049(6)
C18 0.0436(9) 0.0804(13) 0.0479(9) -0.0076(9) 0.0137(7) -0.0079(9)
C19 0.0620(13) 0.126(2) 0.0478(11) -0.0161(12) 0.0200(9) -0.0036(13)
C20 0.0892(16) 0.0969(18) 0.0433(10) -0.0189(11) 0.0053(10) 0.0108(14)
C21 0.0892(16) 0.0574(12) 0.0568(11) -0.0142(9) -0.0055(11) -0.0083(11)
C22 0.0583(10) 0.0444(9) 0.0504(9) -0.0040(7) 0.0078(8) -0.0066(7)
C23 0.0308(6) 0.0348(7) 0.0401(7) 0.0018(5) 0.0081(5) -0.0007(5)
C24 0.0315(6) 0.0354(7) 0.0388(7) -0.0010(5) 0.0060(5) -0.0027(5)
C25 0.0469(9) 0.0523(9) 0.0424(8) -0.0074(7) 0.0073(7) -0.0112(7)
C26 0.0477(9) 0.0565(10) 0.0604(11) -0.0142(8) 0.0057(8) -0.0153(8)
C27 0.0395(8) 0.0483(9) 0.0692(11) -0.0070(8) 0.0140(8) -0.0138(7)
C28 0.0388(8) 0.0437(8) 0.0514(9) 0.0019(7) 0.0153(6) -0.0062(6)
C29 0.0395(7) 0.0407(7) 0.0342(7) 0.0064(6) 0.0089(5) -0.0030(6)
C30 0.0403(7) 0.0484(8) 0.0333(7) -0.0019(6) -0.0021(6) 0.0025(6)
C31 0.0931(17) 0.0945(17) 0.0355(9) 0.0017(10) -0.0052(10) -0.0132(13)
C32 0.148(3) 0.120(2) 0.0462(12) -0.0094(14) -0.0193(15) -0.010(2)
C33 0.0343(6) 0.0346(7) 0.0355(7) -0.0008(5) 0.0052(5) 0.0009(5)
C34 0.0519(9) 0.0459(9) 0.0449(8) 0.0039(7) 0.0183(7) 0.0046(7)
C35 0.0570(11) 0.0643(12) 0.0588(11) -0.0032(9) 0.0261(9) 0.0084(9)
C36 0.0458(9) 0.0515(10) 0.0745(13) -0.0135(9) 0.0108(8) 0.0108(8)
C37 0.0511(9) 0.0409(8) 0.0623(11) -0.0015(7) -0.0040(8) 0.0090(7)
C38 0.0452(8) 0.0398(8) 0.0415(8) 0.0024(6) 0.0029(6) 0.0027(6)
C39 0.0427(7) 0.0396(7) 0.0296(6) 0.0017(5) 0.0019(5) 0.0066(6)
C40 0.0534(9) 0.0439(8) 0.0380(8) 0.0079(6) 0.0004(7) -0.0010(7)
C41 0.0739(12) 0.0546(10) 0.0440(9) 0.0159(8) 0.0021(8) 0.0016(9)
C42 0.0785(14) 0.0714(13) 0.0431(9) 0.0166(9) -0.0028(9) 0.0202(11)
C43 0.0537(11) 0.0885(15) 0.0498(10) 0.0108(10) -0.0089(8) 0.0173(10)
C44 0.0416(8) 0.0644(11) 0.0439(9) 0.0071(7) 0.0016(7) 0.0072(7)
B1 0.0761(19) 0.092(2) 0.083(2) 0.0218(16) 0.0261(16) 0.0183(16)
F4 0.152(2) 0.199(2) 0.1449(19) 0.0139(18) 0.0889(17) 0.0496(19)
F1 0.252(7) 0.386(10) 0.139(4) 0.017(6) -0.041(4) -0.214(7)
F2 0.140(3) 0.097(3) 0.182(4) 0.008(2) -0.038(3) 0.043(2)
F3 0.235(8) 0.180(5) 0.253(7) 0.150(5) 0.190(7) 0.092(5)
F12 0.261(16) 0.065(4) 0.182(12) 0.044(5) 0.148(12) 0.059(7)
F11 0.37(2) 0.158(12) 0.087(6) 0.002(6) 0.007(10) 0.135(13)
F31 0.185(13) 0.187(15) 0.32(2) -0.064(14) 0.188(14) -0.064(11)

loop_
_atom_type_symbol
_atom_type_description
_atom_type_scat_dispersion_real
_atom_type_scat_dispersion_imag
_atom_type_scat_source
C C 0.0033 0.0016 'International Tables Vol C Tables 4.2.6.8 and 6.1.1.4'
H H 0.0000 0.0000 'International Tables Vol C Tables 4.2.6.8 and 6.1.1.4'
N N 0.0061 0.0033 'International Tables Vol C Tables 4.2.6.8 and 6.1.1.4'
O O 0.0106 0.0060 'International Tables Vol C Tables 4.2.6.8 and 6.1.1.4'
P P 0.1023 0.0942 'International Tables Vol C Tables 4.2.6.8 and 6.1.1.4'
Co Co 0.3494 0.9721 'International Tables Vol C Tables 4.2.6.8 and 6.1.1.4'
B B 0.0013 0.0007 'International Tables Vol C Tables 4.2.6.8 and 6.1.1.4'
F F 0.0171 0.0103 'International Tables Vol C Tables 4.2.6.8 and 6.1.1.4'

loop_
_geom_angle_atom_site_label_1
_geom_angle_atom_site_label_2
_geom_angle_atom_site_label_3
_geom_angle
N1 Co1 N3 168.24(5)
N1 Co1 O1 82.92(5)
N3 Co1 O1 88.60(5)
N1 Co1 O3 88.08(5)
N3 Co1 O3 83.23(5)
O1 Co1 O3 86.13(5)
N1 Co1 P2 92.50(4)
N3 Co1 P2 95.19(4)
O1 Co1 P2 87.11(3)
O3 Co1 P2 173.09(3)
N1 Co1 P1 95.84(4)
N3 Co1 P1 91.66(4)
O1 Co1 P1 173.42(3)
O3 Co1 P1 87.36(3)
P2 Co1 P1 99.417(15)
C2 P1 C11 104.60(8)
C2 P1 C17 101.69(7)
C11 P1 C17 106.57(7)
C2 P1 Co1 110.94(5)
C11 P1 Co1 120.12(6)
C17 P1 Co1 111.17(5)
C24 P2 C39 107.95(7)
C24 P2 C33 100.29(6)
C39 P2 C33 106.08(7)
C24 P2 Co1 111.42(5)
C39 P2 Co1 115.51(5)
C33 P2 Co1 114.32(5)
C8 O1 Co1 108.43(9)
C8 O2 C9 116.90(13)
C30 O3 Co1 107.95(9)
C30 O4 C31 117.89(15)
C7 N1 N2 113.81(12)
C7 N1 Co1 133.40(10)
N2 N1 Co1 112.70(9)
C8 N2 N1 109.26(12)
C29 N3 N4 113.76(12)
C29 N3 Co1 133.71(10)
N4 N3 Co1 112.47(9)
C30 N4 N3 109.19(12)
C2 C1 C6 118.27(15)
C2 C1 C7 126.96(13)
C6 C1 C7 114.74(14)
C3 C2 C1 118.87(15)
C3 C2 P1 117.28(13)
C1 C2 P1 123.84(11)
C4 C3 C2 121.76(19)
C3 C4 C5 119.22(19)
C6 C5 C4 120.19(18)
C5 C6 C1 121.66(19)
N1 C7 C1 128.83(13)
O1 C8 N2 126.21(13)
O1 C8 O2 114.18(13)
N2 C8 O2 119.61(13)
O2 C9 C10 106.39(18)
C16 C11 C12 118.42(17)
C16 C11 P1 120.13(14)
C12 C11 P1 121.45(15)
C13 C12 C11 120.8(2)
C14 C13 C12 120.1(2)
C13 C14 C15 120.6(2)
C14 C15 C16 119.7(2)
C11 C16 C15 120.3(2)
C18 C17 C22 118.99(16)
C18 C17 P1 123.57(13)
C22 C17 P1 117.38(12)
C17 C18 C19 119.77(19)
C20 C19 C18 120.8(2)
C19 C20 C21 119.95(19)
C20 C21 C22 120.1(2)
C21 C22 C17 120.24(18)
C24 C23 C28 118.04(14)
C24 C23 C29 126.94(13)
C28 C23 C29 114.91(13)
C25 C24 C23 119.36(13)
C25 C24 P2 117.26(11)
C23 C24 P2 123.02(11)
C26 C25 C24 121.58(16)
C27 C26 C25 118.95(16)
C28 C27 C26 120.50(15)
C27 C28 C23 121.50(15)
N3 C29 C23 128.44(13)
O3 C30 N4 126.77(14)
O3 C30 O4 114.00(14)
N4 C30 O4 119.24(14)
O4 C31 C32 106.8(2)
C34 C33 C38 118.56(14)
C34 C33 P2 123.71(12)
C38 C33 P2 117.73(11)
C33 C34 C35 119.88(16)
C36 C35 C34 120.70(17)
C35 C36 C37 120.02(16)
C36 C37 C38 120.06(17)
C37 C38 C33 120.76(15)
C44 C39 C40 118.84(14)
C44 C39 P2 123.18(12)
C40 C39 P2 117.97(12)
C41 C40 C39 120.21(17)
C42 C41 C40 120.38(18)
C43 C42 C41 119.73(17)
C42 C43 C44 120.64(19)
C43 C44 C39 120.20(18)
F31 B1 F1 134.5(9)
F31 B1 F3 44.0(11)
F1 B1 F3 116.1(6)
F31 B1 F4 123.8(8)
F1 B1 F4 100.5(5)
F3 B1 F4 108.7(4)
F31 B1 F2 69.4(12)
F1 B1 F2 113.0(5)
F3 B1 F2 113.2(5)
F4 B1 F2 103.8(4)
F31 B1 F11 88.4(13)
F1 B1 F11 62.6(10)
F3 B1 F11 53.8(10)
F4 B1 F11 112.8(7)
F2 B1 F11 143.3(7)
F31 B1 F12 99.4(8)
F1 B1 F12 51.8(7)
F3 B1 F12 121.8(6)
F4 B1 F12 128.9(4)
F2 B1 F12 64.6(7)
F11 B1 F12 92.3(9)

loop_
_geom_bond_atom_site_label_1
_geom_bond_atom_site_label_2
_geom_bond_distance
Co1 N1 1.9145(11)
Co1 N3 1.9152(12)
Co1 O1 1.9270(10)
Co1 O3 1.9283(10)
Co1 P2 2.2404(4)
Co1 P1 2.2541(4)
P1 C2 1.8136(16)
P1 C11 1.8301(16)
P1 C17 1.8301(15)
P2 C24 1.8142(14)
P2 C39 1.8162(15)
P2 C33 1.8315(14)
O1 C8 1.2782(17)
O2 C8 1.3350(18)
O2 C9 1.453(2)
O3 C30 1.2758(19)
O4 C30 1.3372(19)
O4 C31 1.445(3)
N1 C7 1.2933(19)
N1 N2 1.4002(17)
N2 C8 1.310(2)
N3 C29 1.2886(19)
N3 N4 1.3994(17)
N4 C30 1.311(2)
C1 C2 1.402(2)
C1 C6 1.407(2)
C1 C7 1.447(2)
C2 C3 1.400(2)
C3 C4 1.377(3)
C4 C5 1.384(3)
C5 C6 1.368(3)
C9 C10 1.498(3)
C11 C16 1.391(3)
C11 C12 1.396(3)
C12 C13 1.387(3)
C13 C14 1.362(4)
C14 C15 1.382(4)
C15 C16 1.401(3)
C17 C18 1.384(2)
C17 C22 1.397(2)
C18 C19 1.387(3)
C19 C20 1.370(4)
C20 C21 1.371(3)
C21 C22 1.385(3)
C23 C24 1.402(2)
C23 C28 1.409(2)
C23 C29 1.455(2)
C24 C25 1.397(2)
C25 C26 1.387(2)
C26 C27 1.381(3)
C27 C28 1.374(2)
C31 C32 1.490(3)
C33 C34 1.393(2)
C33 C38 1.396(2)
C34 C35 1.392(2)
C35 C36 1.370(3)
C36 C37 1.377(3)
C37 C38 1.382(2)
C39 C44 1.393(2)
C39 C40 1.397(2)
C40 C41 1.385(2)
C41 C42 1.378(3)
C42 C43 1.378(3)
C43 C44 1.383(3)
B1 F31 1.255(11)
B1 F1 1.292(6)
B1 F3 1.296(5)
B1 F4 1.318(4)
B1 F2 1.326(4)
B1 F11 1.337(12)
B1 F12 1.388(9)
